data_7713327
loop_
_publ_author_name
'Dutta, Biswarup'
'Guizouarn, Thierry'
'Pointillart, Fabrice'
'Kotrle, Kamil'
'Herchel, Radovan'
'Ray, Debashis'

_publ_section_title
;
 Lanthanoid Coordination Prompts Unusually Distorted Pseudo-Octahedral
 NiII Coordination in Heterodinuclear Ni-Ln Complexes: Synthesis,
 Structure and Understanding of Magnetic Behaviour through Experiment and
 Computation
;
_journal_name_full 'Dalton Transactions'
_journal_paper_doi 10.1039/D3DT01387A
_journal_year 2023
_chemical_formula_moiety 'C30 H28 N5 Ni O13 S2 Yb, 0.5(O)'
_chemical_formula_sum 'C30 H28 N5 Ni O13.5 S2 Yb'
_chemical_formula_weight 970.44
_space_group_crystal_system monoclinic
_space_group_IT_number 14
_space_group_name_Hall '-P 2yn'
_space_group_name_H-M_alt 'P 1 21/n 1'
_atom_sites_solution_hydrogens geom
_audit_creation_date 2022-03-29
_audit_creation_method
;
Olex2 1.2
(compiled 2018.05.29 svn.r3508 for OlexSys, GUI svn.r5506)
;
_audit_update_record
;
2022-03-30 deposited with the CCDC.	2023-06-30 downloaded from the CCDC.
;
_cell_angle_alpha 90
_cell_angle_beta 92.057(6)
_cell_angle_gamma 90
_cell_formula_units_Z 4
_cell_length_a 9.1771(6)
_cell_length_b 21.0029(15)
_cell_length_c 18.8264(14)
_cell_measurement_reflns_used 9858
_cell_measurement_temperature 296(2)
_cell_measurement_theta_max 25.032
_cell_measurement_theta_min 2.374
_cell_volume 3626.4(4)
_computing_cell_refinement 'SAINT V8.38A (?, 2016)'
_computing_data_reduction 'SAINT V8.38A (?, 2016)'
_computing_molecular_graphics 'Olex2 (Dolomanov et al., 2009)'
_computing_publication_material 'Olex2 (Dolomanov et al., 2009)'
_computing_structure_refinement 'XL (Sheldrick, 2008)'
_computing_structure_solution 'SHELXT 2014/5 (Sheldrick, 2014)'
_diffrn_ambient_temperature 296.15
_diffrn_measured_fraction_theta_full 0.995
_diffrn_measured_fraction_theta_max 0.995
_diffrn_measurement_device_type 'CCD area detector'
_diffrn_measurement_method '\f and \w scans'
_diffrn_radiation_type MoK\a
_diffrn_radiation_wavelength 0.71073
_diffrn_reflns_av_R_equivalents 0.0260
_diffrn_reflns_av_unetI/netI 0.0197
_diffrn_reflns_Laue_measured_fraction_full 0.995
_diffrn_reflns_Laue_measured_fraction_max 0.995
_diffrn_reflns_limit_h_max 10
_diffrn_reflns_limit_h_min -10
_diffrn_reflns_limit_k_max 24
_diffrn_reflns_limit_k_min -24
_diffrn_reflns_limit_l_max 22
_diffrn_reflns_limit_l_min -16
_diffrn_reflns_number 31307
_diffrn_reflns_point_group_measured_fraction_full 0.995
_diffrn_reflns_point_group_measured_fraction_max 0.995
_diffrn_reflns_theta_full 25.019
_diffrn_reflns_theta_max 25.019
_diffrn_reflns_theta_min 2.423
_diffrn_source 'fine focus sealed tube'
_exptl_absorpt_coefficient_mu 3.269
_exptl_absorpt_correction_T_max 0.7452
_exptl_absorpt_correction_T_min 0.4530
_exptl_absorpt_correction_type multi-scan
_exptl_absorpt_process_details
;
SADABS-2016/2 (Bruker,2016/2) was used for absorption correction.
wR2(int) was 0.0956 before and 0.0419 after correction.
The Ratio of minimum to maximum transmission is 0.6079.
The \l/2 correction factor is Not present.
;
_exptl_crystal_colour Green
_exptl_crystal_density_diffrn 1.778
_exptl_crystal_description block
_exptl_crystal_F_000 1924.0
_refine_diff_density_max 0.891
_refine_diff_density_min -0.525
_refine_diff_density_rms 0.063
_refine_ls_extinction_method none
_refine_ls_goodness_of_fit_ref 1.029
_refine_ls_hydrogen_treatment constr
_refine_ls_matrix_type full
_refine_ls_number_parameters 482
_refine_ls_number_reflns 6362
_refine_ls_number_restraints 0
_refine_ls_restrained_S_all 1.029
_refine_ls_R_factor_all 0.0254
_refine_ls_R_factor_gt 0.0213
_refine_ls_shift/su_max 0.004
_refine_ls_shift/su_mean 0.000
_refine_ls_structure_factor_coef Fsqd
_refine_ls_weighting_details 'w=1/[\s^2^(Fo^2^)+(0.0322P)^2^+3.1047P] where P=(Fo^2^+2Fc^2^)/3'
_refine_ls_weighting_scheme calc
_refine_ls_wR_factor_gt 0.0599
_refine_ls_wR_factor_ref 0.0632
_reflns_Friedel_coverage 0.000
_reflns_number_gt 5646
_reflns_number_total 6397
_reflns_threshold_expression 'I > 2\s(I)'
_cod_data_source_file d3dt01387a2.cif
_cod_data_source_block biswarup_0m_a_CCDC2
_cod_original_formula_sum 'C30 H28 N5 Ni O13 S2 Yb, 0.5(O)'
_cod_database_code 7713327
_shelx_shelxl_version_number 2018/3
_shelx_space_group_comment
;
The symmetry employed for this shelxl refinement is uniquely defined
by the following loop, which should always be used as a source of
symmetry information in preference to the above space-group names.
They are only intended as comments.
;
_olex2_refinement_description
;
1. Fixed Uiso
 At 1.2 times of:
  All C(H) groups
 At 1.5 times of:
  All C(H,H,H) groups
2. Others
 Fixed Sof: O1W(0.5)
3.a Aromatic/amide H refined with riding coordinates:
 C23(H23), C20(H20), C19(H19), C8(H8), C18(H18), C25(H25), C28(H28), C3(H3),
 C13(H13), C4(H4), C5(H5), C26(H26), C10(H10), C27(H27), C11(H11), C12(H12)
3.b Idealised Me refined as rotating group:
 C15(H15A,H15B,H15C), C22(H22A,H22B,H22C), C30(H30A,H30B,H30C), C7(H7A,H7B,H7C)
;
_olex2_submission_special_instructions 'No special instructions were received'

loop_
_space_group_symop_operation_xyz
'x, y, z'
'-x+1/2, y+1/2, -z+1/2'
'-x, -y, -z'
'x-1/2, -y-1/2, z-1/2'

loop_
_atom_site_label
_atom_site_type_symbol
_atom_site_fract_x
_atom_site_fract_y
_atom_site_fract_z
_atom_site_U_iso_or_equiv
_atom_site_adp_type
_atom_site_occupancy
_atom_site_site_symmetry_order
_atom_site_calc_flag
_atom_site_refinement_flags_posn
_atom_site_refinement_flags_adp
_atom_site_refinement_flags_occupancy
_atom_site_disorder_assembly
_atom_site_disorder_group
Yb1 Yb 0.40954(2) 0.74768(2) 0.51928(2) 0.03907(6) Uani 1 1 d . . . . .
Ni1 Ni 0.36646(4) 0.64187(2) 0.65208(2) 0.03542(9) Uani 1 1 d . . . . .
S1 S 0.11043(8) 0.60511(4) 0.61207(4) 0.04073(17) Uani 1 1 d . . . . .
S2 S 0.61330(8) 0.64119(4) 0.71928(4) 0.04843(19) Uani 1 1 d . . . . .
O3 O 0.3188(2) 0.73297(9) 0.62995(10) 0.0365(4) Uani 1 1 d . . . . .
O1 O 0.4640(2) 0.64776(10) 0.55855(10) 0.0406(5) Uani 1 1 d . . . . .
O4 O 0.1650(2) 0.81398(10) 0.55420(11) 0.0465(5) Uani 1 1 d . . . . .
O8 O 0.5471(2) 0.80650(12) 0.43243(12) 0.0573(6) Uani 1 1 d . . . . .
O6 O 0.1875(2) 0.69889(11) 0.48070(12) 0.0515(5) Uani 1 1 d . . . . .
O5 O 0.3701(3) 0.68238(13) 0.41405(12) 0.0591(6) Uani 1 1 d . . . . .
O11 O 0.6211(3) 0.77729(14) 0.58796(13) 0.0604(6) Uani 1 1 d . . . . .
O12 O 0.4599(3) 0.84988(12) 0.57217(14) 0.0630(7) Uani 1 1 d . . . . .
O2 O 0.6674(2) 0.69098(13) 0.47816(12) 0.0582(6) Uani 1 1 d . . . . .
O9 O 0.3153(2) 0.81626(13) 0.42483(13) 0.0603(6) Uani 1 1 d . . . . .
N3 N 0.2353(3) 0.67359(14) 0.42462(16) 0.0556(7) Uani 1 1 d . . . . .
N2 N 0.3143(3) 0.65422(11) 0.75387(12) 0.0375(5) Uani 1 1 d . . . . .
N4 N 0.4374(3) 0.83052(15) 0.40009(14) 0.0547(7) Uani 1 1 d . . . . .
O10 O 0.4487(3) 0.86415(16) 0.34809(16) 0.0858(9) Uani 1 1 d . . . . .
N1 N 0.3755(3) 0.54568(12) 0.64681(13) 0.0428(6) Uani 1 1 d . . . . .
C21 C 0.1260(3) 0.80696(13) 0.62372(15) 0.0385(6) Uani 1 1 d . . . . .
N5 N 0.5823(3) 0.83372(19) 0.59899(18) 0.0716(9) Uani 1 1 d . . . . .
C16 C 0.2094(3) 0.76214(13) 0.66233(16) 0.0340(6) Uani 1 1 d . . . . .
O7 O 0.1570(4) 0.64311(16) 0.38405(18) 0.0936(10) Uani 1 1 d . . . . .
C24 C 0.3858(3) 0.61103(14) 0.80250(15) 0.0432(7) Uani 1 1 d . . . . .
C23 C 0.2379(3) 0.70062(14) 0.77691(15) 0.0409(7) Uani 1 1 d . . . . .
H23 H 0.224455 0.702798 0.825576 0.049 Uiso 1 1 calc R . . . .
C1 C 0.5712(3) 0.60737(16) 0.54312(15) 0.0429(7) Uani 1 1 d . . . . .
C17 C 0.1717(3) 0.74938(13) 0.73302(17) 0.0375(7) Uani 1 1 d . . . . .
C29 C 0.5324(4) 0.59950(15) 0.78987(16) 0.0460(7) Uani 1 1 d . . . . .
C20 C 0.0115(3) 0.83918(15) 0.65401(19) 0.0488(8) Uani 1 1 d . . . . .
H20 H -0.043454 0.868290 0.627198 0.059 Uiso 1 1 calc R . . . .
C19 C -0.0206(4) 0.82781(16) 0.72454(19) 0.0534(8) Uani 1 1 d . . . . .
H19 H -0.096413 0.849744 0.745104 0.064 Uiso 1 1 calc R . . . .
C8 C 0.4704(4) 0.51539(16) 0.61139(18) 0.0513(8) Uani 1 1 d . . . . .
H8 H 0.468378 0.471152 0.613356 0.062 Uiso 1 1 calc R . . . .
C2 C 0.5795(3) 0.54432(16) 0.56892(17) 0.0488(8) Uani 1 1 d . . . . .
C18 C 0.0586(3) 0.78467(16) 0.76341(17) 0.0482(8) Uani 1 1 d . . . . .
H18 H 0.037984 0.778254 0.810880 0.058 Uiso 1 1 calc R . . . .
C6 C 0.6816(3) 0.62843(19) 0.49909(16) 0.0510(8) Uani 1 1 d . . . . .
C14 C 0.1226(4) 0.53864(15) 0.66971(17) 0.0475(7) Uani 1 1 d . . . . .
C9 C 0.2608(4) 0.51251(15) 0.67989(17) 0.0484(7) Uani 1 1 d . . . . .
C15 C -0.0471(3) 0.64637(17) 0.64340(19) 0.0542(8) Uani 1 1 d . . . . .
H15A H -0.133877 0.623929 0.628263 0.081 Uiso 1 1 calc GR . . . .
H15B H -0.049826 0.688738 0.624264 0.081 Uiso 1 1 calc GR . . . .
H15C H -0.041417 0.648420 0.694368 0.081 Uiso 1 1 calc GR . . . .
C25 C 0.3165(4) 0.57916(18) 0.85574(18) 0.0610(9) Uani 1 1 d . . . . .
H25 H 0.219234 0.587188 0.864715 0.073 Uiso 1 1 calc R . . . .
C28 C 0.6093(4) 0.55490(17) 0.8308(2) 0.0627(10) Uani 1 1 d . . . . .
H28 H 0.706994 0.546828 0.822819 0.075 Uiso 1 1 calc R . . . .
O13 O 0.6579(4) 0.8711(2) 0.6331(3) 0.148(2) Uani 1 1 d . . . . .
C3 C 0.6959(4) 0.50472(19) 0.5486(2) 0.0651(11) Uani 1 1 d . . . . .
H3 H 0.700771 0.463013 0.565063 0.078 Uiso 1 1 calc R . . . .
C13 C 0.0030(4) 0.5104(2) 0.7009(2) 0.0720(11) Uani 1 1 d . . . . .
H13 H -0.090255 0.526954 0.693627 0.086 Uiso 1 1 calc R . . . .
C4 C 0.8007(4) 0.5266(2) 0.5053(2) 0.0746(13) Uani 1 1 d . . . . .
H4 H 0.876432 0.499895 0.492767 0.090 Uiso 1 1 calc R . . . .
C22 C 0.0734(5) 0.8543(2) 0.5111(2) 0.0823(14) Uani 1 1 d . . . . .
H22A H -0.026676 0.842704 0.516697 0.124 Uiso 1 1 calc GR . . . .
H22B H 0.097481 0.849498 0.462139 0.124 Uiso 1 1 calc GR . . . .
H22C H 0.087886 0.897784 0.525298 0.124 Uiso 1 1 calc GR . . . .
C30 C 0.6380(4) 0.7201(2) 0.7568(2) 0.0649(10) Uani 1 1 d . . . . .
H30A H 0.544418 0.738856 0.764436 0.097 Uiso 1 1 calc GR . . . .
H30B H 0.690467 0.746179 0.724503 0.097 Uiso 1 1 calc GR . . . .
H30C H 0.692108 0.717143 0.801238 0.097 Uiso 1 1 calc GR . . . .
C7 C 0.7980(4) 0.7211(3) 0.4551(3) 0.0893(15) Uani 1 1 d . . . . .
H7A H 0.878644 0.708899 0.486063 0.134 Uiso 1 1 calc GR . . . .
H7B H 0.786253 0.766461 0.456439 0.134 Uiso 1 1 calc GR . . . .
H7C H 0.816440 0.707937 0.407421 0.134 Uiso 1 1 calc GR . . . .
C5 C 0.7947(4) 0.5890(2) 0.47975(19) 0.0656(11) Uani 1 1 d . . . . .
H5 H 0.865835 0.603949 0.450013 0.079 Uiso 1 1 calc R . . . .
C26 C 0.3966(6) 0.5346(2) 0.8957(2) 0.0786(13) Uani 1 1 d . . . . .
H26 H 0.351616 0.512381 0.931613 0.094 Uiso 1 1 calc R . . . .
C10 C 0.2819(5) 0.45882(18) 0.7221(2) 0.0718(11) Uani 1 1 d . . . . .
H10 H 0.374513 0.441487 0.729302 0.086 Uiso 1 1 calc R . . . .
C27 C 0.5390(5) 0.52286(19) 0.8833(2) 0.0764(13) Uani 1 1 d . . . . .
H27 H 0.589724 0.492732 0.910616 0.092 Uiso 1 1 calc R . . . .
C11 C 0.1638(6) 0.4319(2) 0.7528(3) 0.0961(16) Uani 1 1 d . . . . .
H11 H 0.176967 0.395816 0.781033 0.115 Uiso 1 1 calc R . . . .
C12 C 0.0268(6) 0.4568(2) 0.7430(3) 0.0972(16) Uani 1 1 d . . . . .
H12 H -0.051311 0.437619 0.764788 0.117 Uiso 1 1 calc R . . . .
O1W O 0.0734(16) 0.5041(8) 1.0190(7) 0.241(9) Uani 0.5 1 d . . P . .

loop_
_atom_site_aniso_label
_atom_site_aniso_U_11
_atom_site_aniso_U_22
_atom_site_aniso_U_33
_atom_site_aniso_U_23
_atom_site_aniso_U_13
_atom_site_aniso_U_12
Yb1 0.03484(9) 0.05613(10) 0.02646(8) 0.00308(5) 0.00403(5) -0.00209(5)
Ni1 0.0392(2) 0.0388(2) 0.02853(18) -0.00154(15) 0.00517(14) 0.00745(15)
S1 0.0377(4) 0.0482(4) 0.0362(4) 0.0005(3) -0.0007(3) 0.0008(3)
S2 0.0387(4) 0.0644(5) 0.0420(4) -0.0033(4) -0.0016(3) 0.0009(4)
O3 0.0377(11) 0.0403(10) 0.0324(10) 0.0027(8) 0.0127(8) 0.0089(8)
O1 0.0354(10) 0.0543(12) 0.0326(10) -0.0033(9) 0.0076(8) 0.0139(9)
O4 0.0465(12) 0.0515(12) 0.0417(11) 0.0094(10) 0.0054(9) 0.0132(10)
O8 0.0442(13) 0.0828(17) 0.0453(13) 0.0138(12) 0.0065(10) 0.0003(12)
O6 0.0418(12) 0.0630(14) 0.0499(13) -0.0010(11) 0.0038(10) -0.0027(10)
O5 0.0556(15) 0.0830(18) 0.0389(12) -0.0064(12) 0.0040(10) -0.0006(12)
O11 0.0470(13) 0.0834(18) 0.0503(14) -0.0134(14) -0.0047(11) 0.0090(13)
O12 0.0482(14) 0.0693(16) 0.0712(17) -0.0095(13) -0.0019(12) 0.0010(12)
O2 0.0348(12) 0.096(2) 0.0440(13) -0.0034(13) 0.0101(9) 0.0047(12)
O9 0.0433(13) 0.0856(18) 0.0525(14) 0.0209(13) 0.0083(11) -0.0004(12)
N3 0.0551(18) 0.0577(17) 0.0532(17) -0.0008(14) -0.0107(14) -0.0018(14)
N2 0.0413(13) 0.0418(13) 0.0295(11) 0.0007(10) 0.0035(10) 0.0008(10)
N4 0.0524(17) 0.0715(19) 0.0408(15) 0.0121(14) 0.0093(13) 0.0042(14)
O10 0.0733(18) 0.112(2) 0.0733(19) 0.0499(18) 0.0222(15) 0.0103(16)
N1 0.0439(14) 0.0403(13) 0.0434(14) -0.0071(11) -0.0092(11) 0.0062(11)
C21 0.0378(15) 0.0354(15) 0.0427(16) -0.0006(12) 0.0070(12) -0.0005(12)
N5 0.0465(18) 0.097(3) 0.070(2) -0.032(2) -0.0072(15) 0.0007(17)
C16 0.0311(14) 0.0355(14) 0.0359(15) -0.0043(11) 0.0089(12) -0.0004(11)
O7 0.087(2) 0.101(2) 0.090(2) -0.0337(19) -0.0293(18) -0.0159(18)
C24 0.0561(19) 0.0427(16) 0.0303(14) -0.0003(12) -0.0037(13) -0.0028(14)
C23 0.0447(16) 0.0500(17) 0.0286(14) -0.0030(13) 0.0107(12) -0.0042(13)
C1 0.0311(15) 0.063(2) 0.0340(15) -0.0210(14) -0.0039(12) 0.0119(13)
C17 0.0369(16) 0.0409(16) 0.0354(16) -0.0062(12) 0.0092(12) 0.0001(11)
C29 0.0535(19) 0.0462(17) 0.0375(16) -0.0019(13) -0.0100(14) -0.0008(14)
C20 0.0405(17) 0.0414(16) 0.065(2) 0.0005(15) 0.0080(15) 0.0094(13)
C19 0.0453(18) 0.0527(19) 0.063(2) -0.0112(17) 0.0212(16) 0.0087(15)
C8 0.0510(19) 0.0434(17) 0.058(2) -0.0164(15) -0.0168(16) 0.0125(14)
C2 0.0376(16) 0.0556(19) 0.0524(18) -0.0256(16) -0.0102(14) 0.0129(14)
C18 0.0487(18) 0.0508(19) 0.0466(18) -0.0093(15) 0.0204(14) 0.0007(15)
C6 0.0346(16) 0.082(3) 0.0363(16) -0.0210(17) -0.0017(13) 0.0094(15)
C14 0.0537(19) 0.0454(17) 0.0431(17) 0.0046(14) -0.0042(14) -0.0071(14)
C9 0.0567(19) 0.0391(16) 0.0485(18) -0.0022(14) -0.0085(15) -0.0037(14)
C15 0.0377(17) 0.066(2) 0.059(2) -0.0095(17) 0.0013(15) 0.0022(15)
C25 0.075(2) 0.065(2) 0.0426(18) 0.0107(17) 0.0042(17) -0.0082(19)
C28 0.070(2) 0.055(2) 0.062(2) -0.0014(18) -0.0283(19) 0.0059(18)
O13 0.081(2) 0.155(4) 0.205(5) -0.119(4) -0.053(3) 0.019(2)
C3 0.047(2) 0.064(2) 0.083(3) -0.037(2) -0.0186(19) 0.0201(17)
C13 0.061(2) 0.073(3) 0.082(3) 0.022(2) 0.000(2) -0.0159(19)
C4 0.0367(19) 0.098(3) 0.088(3) -0.057(3) -0.0085(19) 0.0222(19)
C22 0.090(3) 0.098(3) 0.059(2) 0.024(2) 0.010(2) 0.051(3)
C30 0.070(2) 0.070(2) 0.054(2) 0.0013(19) -0.0129(18) -0.021(2)
C7 0.039(2) 0.149(4) 0.080(3) 0.047(3) 0.0123(19) 0.004(2)
C5 0.0337(17) 0.110(3) 0.054(2) -0.039(2) 0.0025(15) 0.0085(19)
C26 0.115(4) 0.065(3) 0.055(2) 0.023(2) -0.011(2) -0.019(2)
C10 0.081(3) 0.047(2) 0.086(3) 0.012(2) -0.019(2) -0.0026(19)
C27 0.102(3) 0.054(2) 0.071(3) 0.016(2) -0.037(2) -0.006(2)
C11 0.117(4) 0.064(3) 0.106(4) 0.038(3) -0.021(3) -0.020(3)
C12 0.098(4) 0.086(3) 0.107(4) 0.038(3) 0.002(3) -0.034(3)
O1W 0.32(2) 0.261(14) 0.144(12) 0.000(11) 0.043(12) 0.197(18)

loop_
_atom_type_symbol
_atom_type_description
_atom_type_scat_dispersion_real
_atom_type_scat_dispersion_imag
_atom_type_scat_source
C C 0.0033 0.0016 'International Tables Vol C Tables 4.2.6.8 and 6.1.1.4'
H H 0.0000 0.0000 'International Tables Vol C Tables 4.2.6.8 and 6.1.1.4'
N N 0.0061 0.0033 'International Tables Vol C Tables 4.2.6.8 and 6.1.1.4'
Ni Ni 0.3393 1.1124 'International Tables Vol C Tables 4.2.6.8 and 6.1.1.4'
O O 0.0106 0.0060 'International Tables Vol C Tables 4.2.6.8 and 6.1.1.4'
S S 0.1246 0.1234 'International Tables Vol C Tables 4.2.6.8 and 6.1.1.4'
Yb Yb -0.3850 5.5486 'International Tables Vol C Tables 4.2.6.8 and 6.1.1.4'

loop_
_geom_angle_atom_site_label_1
_geom_angle_atom_site_label_2
_geom_angle_atom_site_label_3
_geom_angle
_geom_angle_site_symmetry_1
_geom_angle_site_symmetry_3
_geom_angle_publ_flag
O3 Yb1 O4 61.53(6) . . ?
O3 Yb1 O8 153.10(8) . . ?
O3 Yb1 O6 83.34(8) . . ?
O3 Yb1 O5 128.14(8) . . ?
O3 Yb1 O11 81.77(8) . . ?
O3 Yb1 O12 79.31(8) . . ?
O3 Yb1 O2 122.36(7) . . ?
O3 Yb1 O9 127.97(7) . . ?
O3 Yb1 N3 106.49(8) . . ?
O3 Yb1 N5 79.46(9) . . ?
O1 Yb1 O3 70.30(7) . . ?
O1 Yb1 O4 124.26(6) . . ?
O1 Yb1 O8 124.93(8) . . ?
O1 Yb1 O6 82.95(8) . . ?
O1 Yb1 O5 76.61(8) . . ?
O1 Yb1 O11 84.19(9) . . ?
O1 Yb1 O12 130.72(9) . . ?
O1 Yb1 O2 61.09(7) . . ?
O1 Yb1 O9 148.78(8) . . ?
O1 Yb1 N3 79.01(8) . . ?
O1 Yb1 N5 107.89(10) . . ?
O4 Yb1 O2 174.58(7) . . ?
O4 Yb1 N3 88.93(8) . . ?
O4 Yb1 N5 89.79(8) . . ?
O8 Yb1 O4 110.59(7) . . ?
O8 Yb1 O2 64.18(8) . . ?
O8 Yb1 N3 98.71(9) . . ?
O8 Yb1 N5 74.69(10) . . ?
O6 Yb1 O4 65.86(7) . . ?
O6 Yb1 O8 118.26(8) . . ?
O6 Yb1 O5 53.43(8) . . ?
O6 Yb1 O11 162.92(9) . . ?
O6 Yb1 O12 131.53(8) . . ?
O6 Yb1 O2 117.36(8) . . ?
O6 Yb1 O9 75.64(8) . . ?
O6 Yb1 N3 26.66(8) . . ?
O6 Yb1 N5 154.92(9) . . ?
O5 Yb1 O4 112.56(8) . . ?
O5 Yb1 O8 78.72(9) . . ?
O5 Yb1 O2 68.56(8) . . ?
O5 Yb1 N3 26.78(8) . . ?
O5 Yb1 N5 150.05(9) . . ?
O11 Yb1 O4 113.35(8) . . ?
O11 Yb1 O8 78.45(9) . . ?
O11 Yb1 O5 133.42(8) . . ?
O11 Yb1 O12 53.12(9) . . ?
O11 Yb1 O2 65.00(8) . . ?
O11 Yb1 O9 120.45(9) . . ?
O11 Yb1 N3 157.23(9) . . ?
O11 Yb1 N5 26.47(9) . . ?
O12 Yb1 O4 66.04(8) . . ?
O12 Yb1 O8 74.27(9) . . ?
O12 Yb1 O5 149.76(9) . . ?
O12 Yb1 O2 110.16(8) . . ?
O12 Yb1 O9 80.30(9) . . ?
O12 Yb1 N3 148.30(9) . . ?
O12 Yb1 N5 26.65(9) . . ?
O2 Yb1 N3 93.25(8) . . ?
O2 Yb1 N5 87.40(9) . . ?
O9 Yb1 O4 66.45(7) . . ?
O9 Yb1 O8 52.15(8) . . ?
O9 Yb1 O5 72.42(10) . . ?
O9 Yb1 O2 109.56(8) . . ?
O9 Yb1 N3 71.63(9) . . ?
O9 Yb1 N5 100.94(11) . . ?
N5 Yb1 N3 172.32(10) . . ?
S1 Ni1 Yb1 96.38(2) . . ?
S2 Ni1 Yb1 104.18(2) . . ?
S2 Ni1 S1 158.74(3) . . ?
O3 Ni1 Yb1 41.26(5) . . ?
O3 Ni1 S1 92.05(6) . . ?
O3 Ni1 S2 106.93(7) . . ?
O3 Ni1 O1 81.93(8) . . ?
O3 Ni1 N2 91.00(9) . . ?
O3 Ni1 N1 162.18(9) . . ?
O1 Ni1 Yb1 40.79(6) . . ?
O1 Ni1 S1 101.18(6) . . ?
O1 Ni1 S2 91.10(6) . . ?
O1 Ni1 N2 163.31(9) . . ?
O1 Ni1 N1 89.89(9) . . ?
N2 Ni1 Yb1 131.24(7) . . ?
N2 Ni1 S1 94.13(7) . . ?
N2 Ni1 S2 76.45(7) . . ?
N2 Ni1 N1 100.79(10) . . ?
N1 Ni1 Yb1 127.88(7) . . ?
N1 Ni1 S1 73.96(7) . . ?
N1 Ni1 S2 88.93(7) . . ?
C14 S1 Ni1 91.17(11) . . ?
C14 S1 C15 102.26(17) . . ?
C15 S1 Ni1 119.79(11) . . ?
C29 S2 Ni1 89.22(10) . . ?
C29 S2 C30 102.08(16) . . ?
C30 S2 Ni1 106.49(13) . . ?
Ni1 O3 Yb1 103.54(8) . . ?
C16 O3 Yb1 130.83(17) . . ?
C16 O3 Ni1 120.20(17) . . ?
Ni1 O1 Yb1 104.01(8) . . ?
C1 O1 Yb1 131.98(19) . . ?
C1 O1 Ni1 120.37(19) . . ?
C21 O4 Yb1 114.61(16) . . ?
C21 O4 C22 115.9(2) . . ?
C22 O4 Yb1 129.5(2) . . ?
N4 O8 Yb1 95.92(17) . . ?
N3 O6 Yb1 96.70(18) . . ?
N3 O5 Yb1 94.11(18) . . ?
N5 O11 Yb1 96.09(19) . . ?
N5 O12 Yb1 94.6(2) . . ?
C6 O2 Yb1 113.69(17) . . ?
C6 O2 C7 115.8(3) . . ?
C7 O2 Yb1 128.5(3) . . ?
N4 O9 Yb1 96.50(18) . . ?
O6 N3 Yb1 56.65(15) . . ?
O6 N3 O5 115.7(3) . . ?
O5 N3 Yb1 59.11(16) . . ?
O7 N3 Yb1 178.0(3) . . ?
O7 N3 O6 121.9(3) . . ?
O7 N3 O5 122.3(3) . . ?
C24 N2 Ni1 114.13(18) . . ?
C23 N2 Ni1 124.9(2) . . ?
C23 N2 C24 120.5(2) . . ?
O8 N4 Yb1 58.02(15) . . ?
O8 N4 O9 115.4(3) . . ?
O9 N4 Yb1 57.41(15) . . ?
O10 N4 Yb1 178.0(3) . . ?
O10 N4 O8 122.1(3) . . ?
O10 N4 O9 122.5(3) . . ?
C8 N1 Ni1 123.3(2) . . ?
C8 N1 C9 120.7(3) . . ?
C9 N1 Ni1 115.74(19) . . ?
O4 C21 C16 114.2(2) . . ?
O4 C21 C20 124.3(3) . . ?
C20 C21 C16 121.4(3) . . ?
O11 N5 Yb1 57.44(17) . . ?
O11 N5 O12 116.2(3) . . ?
O12 N5 Yb1 58.71(17) . . ?
O13 N5 Yb1 179.5(4) . . ?
O13 N5 O11 122.5(4) . . ?
O13 N5 O12 121.4(4) . . ?
O3 C16 C21 118.4(3) . . ?
O3 C16 C17 123.7(3) . . ?
C21 C16 C17 118.0(3) . . ?
C29 C24 N2 115.1(3) . . ?
C25 C24 N2 124.0(3) . . ?
C25 C24 C29 120.8(3) . . ?
N2 C23 H23 117.6 . . ?
N2 C23 C17 124.8(3) . . ?
C17 C23 H23 117.6 . . ?
O1 C1 C2 123.5(3) . . ?
O1 C1 C6 118.7(3) . . ?
C6 C1 C2 117.9(3) . . ?
C16 C17 C23 124.3(3) . . ?
C16 C17 C18 119.4(3) . . ?
C18 C17 C23 116.3(3) . . ?
C24 C29 S2 118.2(2) . . ?
C28 C29 S2 122.0(3) . . ?
C28 C29 C24 119.7(3) . . ?
C21 C20 H20 120.1 . . ?
C21 C20 C19 119.9(3) . . ?
C19 C20 H20 120.1 . . ?
C20 C19 H19 120.0 . . ?
C18 C19 C20 120.0(3) . . ?
C18 C19 H19 120.0 . . ?
N1 C8 H8 117.3 . . ?
N1 C8 C2 125.3(3) . . ?
C2 C8 H8 117.3 . . ?
C1 C2 C8 123.9(3) . . ?
C1 C2 C3 119.3(3) . . ?
C3 C2 C8 116.7(3) . . ?
C17 C18 H18 119.4 . . ?
C19 C18 C17 121.2(3) . . ?
C19 C18 H18 119.4 . . ?
O2 C6 C1 114.0(3) . . ?
O2 C6 C5 124.0(3) . . ?
C5 C6 C1 122.0(4) . . ?
C9 C14 S1 115.7(2) . . ?
C9 C14 C13 120.1(3) . . ?
C13 C14 S1 124.1(3) . . ?
C14 C9 N1 115.6(3) . . ?
C14 C9 C10 120.5(3) . . ?
C10 C9 N1 123.8(3) . . ?
S1 C15 H15A 109.5 . . ?
S1 C15 H15B 109.5 . . ?
S1 C15 H15C 109.5 . . ?
H15A C15 H15B 109.5 . . ?
H15A C15 H15C 109.5 . . ?
H15B C15 H15C 109.5 . . ?
C24 C25 H25 121.0 . . ?
C24 C25 C26 118.0(4) . . ?
C26 C25 H25 121.0 . . ?
C29 C28 H28 120.4 . . ?
C27 C28 C29 119.1(4) . . ?
C27 C28 H28 120.4 . . ?
C2 C3 H3 119.4 . . ?
C4 C3 C2 121.3(4) . . ?
C4 C3 H3 119.4 . . ?
C14 C13 H13 120.8 . . ?
C12 C13 C14 118.4(4) . . ?
C12 C13 H13 120.8 . . ?
C3 C4 H4 119.9 . . ?
C3 C4 C5 120.1(3) . . ?
C5 C4 H4 119.9 . . ?
O4 C22 H22A 109.5 . . ?
O4 C22 H22B 109.5 . . ?
O4 C22 H22C 109.5 . . ?
H22A C22 H22B 109.5 . . ?
H22A C22 H22C 109.5 . . ?
H22B C22 H22C 109.5 . . ?
S2 C30 H30A 109.5 . . ?
S2 C30 H30B 109.5 . . ?
S2 C30 H30C 109.5 . . ?
H30A C30 H30B 109.5 . . ?
H30A C30 H30C 109.5 . . ?
H30B C30 H30C 109.5 . . ?
O2 C7 H7A 109.5 . . ?
O2 C7 H7B 109.5 . . ?
O2 C7 H7C 109.5 . . ?
H7A C7 H7B 109.5 . . ?
H7A C7 H7C 109.5 . . ?
H7B C7 H7C 109.5 . . ?
C6 C5 C4 119.4(4) . . ?
C6 C5 H5 120.3 . . ?
C4 C5 H5 120.3 . . ?
C25 C26 H26 119.3 . . ?
C27 C26 C25 121.4(4) . . ?
C27 C26 H26 119.3 . . ?
C9 C10 H10 120.6 . . ?
C11 C10 C9 118.8(4) . . ?
C11 C10 H10 120.6 . . ?
C28 C27 H27 119.5 . . ?
C26 C27 C28 120.9(4) . . ?
C26 C27 H27 119.5 . . ?
C10 C11 H11 119.3 . . ?
C12 C11 C10 121.5(4) . . ?
C12 C11 H11 119.3 . . ?
C13 C12 H12 119.6 . . ?
C11 C12 C13 120.8(4) . . ?
C11 C12 H12 119.6 . . ?

loop_
_geom_bond_atom_site_label_1
_geom_bond_atom_site_label_2
_geom_bond_distance
_geom_bond_site_symmetry_2
_geom_bond_publ_flag
Yb1 O3 2.2922(19) . ?
Yb1 O1 2.275(2) . ?
Yb1 O4 2.741(2) . ?
Yb1 O8 2.437(2) . ?
Yb1 O6 2.371(2) . ?
Yb1 O5 2.426(2) . ?
Yb1 O11 2.376(2) . ?
Yb1 O12 2.404(3) . ?
Yb1 O2 2.783(2) . ?
Yb1 O9 2.424(2) . ?
Yb1 N3 2.820(3) . ?
Yb1 N5 2.804(3) . ?
Ni1 S1 2.5607(8) . ?
Ni1 S2 2.5547(9) . ?
Ni1 O3 2.0031(19) . ?
Ni1 O1 2.0078(19) . ?
Ni1 N2 2.009(2) . ?
Ni1 N1 2.025(2) . ?
S1 C14 1.769(3) . ?
S1 C15 1.803(3) . ?
S2 C29 1.776(3) . ?
S2 C30 1.813(4) . ?
O3 C16 1.341(3) . ?
O1 C1 1.338(3) . ?
O4 C21 1.377(3) . ?
O4 C22 1.426(4) . ?
O8 N4 1.262(3) . ?
O6 N3 1.274(4) . ?
O5 N3 1.274(4) . ?
O11 N5 1.257(4) . ?
O12 N5 1.262(4) . ?
O2 C6 1.377(4) . ?
O2 C7 1.436(4) . ?
O9 N4 1.265(3) . ?
N3 O7 1.212(4) . ?
N2 C24 1.431(4) . ?
N2 C23 1.285(4) . ?
N4 O10 1.215(4) . ?
N1 C8 1.284(4) . ?
N1 C9 1.424(4) . ?
C21 C16 1.400(4) . ?
C21 C20 1.389(4) . ?
N5 O13 1.215(4) . ?
C16 C17 1.413(4) . ?
C24 C29 1.396(4) . ?
C24 C25 1.379(4) . ?
C23 H23 0.9300 . ?
C23 C17 1.437(4) . ?
C1 C2 1.412(5) . ?
C1 C6 1.404(5) . ?
C17 C18 1.413(4) . ?
C29 C28 1.389(5) . ?
C20 H20 0.9300 . ?
C20 C19 1.391(5) . ?
C19 H19 0.9300 . ?
C19 C18 1.359(5) . ?
C8 H8 0.9300 . ?
C8 C2 1.438(5) . ?
C2 C3 1.417(4) . ?
C18 H18 0.9300 . ?
C6 C5 1.386(5) . ?
C14 C9 1.389(5) . ?
C14 C13 1.396(5) . ?
C9 C10 1.389(5) . ?
C15 H15A 0.9600 . ?
C15 H15B 0.9600 . ?
C15 H15C 0.9600 . ?
C25 H25 0.9300 . ?
C25 C26 1.394(5) . ?
C28 H28 0.9300 . ?
C28 C27 1.375(6) . ?
C3 H3 0.9300 . ?
C3 C4 1.362(6) . ?
C13 H13 0.9300 . ?
C13 C12 1.390(6) . ?
C4 H4 0.9300 . ?
C4 C5 1.397(6) . ?
C22 H22A 0.9600 . ?
C22 H22B 0.9600 . ?
C22 H22C 0.9600 . ?
C30 H30A 0.9600 . ?
C30 H30B 0.9600 . ?
C30 H30C 0.9600 . ?
C7 H7A 0.9600 . ?
C7 H7B 0.9600 . ?
C7 H7C 0.9600 . ?
C5 H5 0.9300 . ?
C26 H26 0.9300 . ?
C26 C27 1.359(6) . ?
C10 H10 0.9300 . ?
C10 C11 1.370(6) . ?
C27 H27 0.9300 . ?
C11 H11 0.9300 . ?
C11 C12 1.368(7) . ?
C12 H12 0.9300 . ?
O1W O1W 1.51(3) 3_567 ?
